data_2108973
loop_
_publ_author_name
'Aree, Thammarat'
'McMonagle, Charles J.'
'Michalchuk, Adam A. L.'
'Chernyshov, Dmitry'

_publ_section_title
;
 Low-frequency lattice vibrations from atomic displacement parameters of
 \a-FOX-7, a high energy density material
;
_journal_coeditor_code WU5002
_journal_issue 3
_journal_name_full 'Acta Crystallographica Section B'
_journal_page_first
;
;
_journal_paper_doi 10.1107/S2052520622002700
_journal_volume 78
_journal_year 2022
_chemical_formula_moiety 'C2 H4 N4 O4'
_chemical_formula_sum 'C2 H4 N4 O4'
_chemical_formula_weight 148.079
_chemical_name_systematic 1,1-Diamino-2,2-dinitroethylene
_space_group_crystal_system monoclinic
_space_group_IT_number 14
_space_group_name_Hall '-P 2yn'
_space_group_name_H-M_alt 'P 1 21/n 1'
_atom_sites_solution_primary notdet
_audit_creation_method
;
Olex2 1.3
(compiled 2020.11.12 svn.r5f609507 for OlexSys, GUI svn.r6408)
;
_cell_angle_alpha 90
_cell_angle_beta 90.5672(15)
_cell_angle_gamma 90
_cell_formula_units_Z 4
_cell_length_a 6.93030(10)
_cell_length_b 6.58730(10)
_cell_length_c 11.3017(3)
_cell_measurement_reflns_used 1568
_cell_measurement_temperature 240
_cell_measurement_theta_max 32.7210
_cell_measurement_theta_min 3.3310
_cell_volume 515.920(17)
_computing_cell_refinement
;
CrysAlisPro 1.171.40.67a (Rigaku OD, 2019)
;
_computing_data_collection
;
CrysAlisPro 1.171.40.67a (Rigaku OD, 2019)
;
_computing_data_reduction
;
CrysAlisPro 1.171.40.67a (Rigaku OD, 2019)
;
_computing_molecular_graphics
;
Olex2 1.3 (Dolomanov <i>et al.</i>,  2009)
;
_computing_publication_material
;
Olex2 1.3 (Dolomanov <i>et al.</i>,  2009)
;
_computing_structure_refinement
;
olex2.refine 1.3 (Bourhis <i>et al.</i>,  2015)
;
_diffrn_ambient_temperature 240.0
_diffrn_detector 'Hybrid Pixel Array Detector'
_diffrn_detector_area_resol_mean 5.8140
_diffrn_measured_fraction_theta_full 0.9018
_diffrn_measured_fraction_theta_max 0.6696
_diffrn_measurement_device 'one-circle diffractometer'
_diffrn_measurement_device_type 'BM01 ESRF 2M 20210501'
_diffrn_measurement_method '\w scans'
_diffrn_radiation_monochromator 'silicon 111'
_diffrn_radiation_probe x-ray
_diffrn_radiation_type synchrotron
_diffrn_radiation_wavelength 0.66418
_diffrn_reflns_av_R_equivalents 0.0208
_diffrn_reflns_av_unetI/netI 0.0265
_diffrn_reflns_limit_h_max 11
_diffrn_reflns_limit_h_min -11
_diffrn_reflns_limit_k_max 10
_diffrn_reflns_limit_k_min -10
_diffrn_reflns_limit_l_max 13
_diffrn_reflns_limit_l_min -13
_diffrn_reflns_number 4905
_diffrn_reflns_theta_full 23.4849
_diffrn_reflns_theta_max 32.84
_diffrn_reflns_theta_min 3.24
_diffrn_source
;
European Synchrotron Radiation Facility (ESRF), BM01 - The Swiss-Norwegian
Beamlines
;
_exptl_absorpt_coefficient_mu 0.153
_exptl_absorpt_correction_T_max 1.00000
_exptl_absorpt_correction_T_min 0.67837
_exptl_absorpt_correction_type multi-scan
_exptl_absorpt_process_details
;
CrysAlisPro 1.171.40.67a (Rigaku OD, 2019)
Empirical absorption correction using spherical harmonics,
implemented in SCALE3 ABSPACK scaling algorithm.
;
_exptl_crystal_colour 'clear yellow'
_exptl_crystal_density_diffrn 1.906
_exptl_crystal_description block
_exptl_crystal_F_000 304.164
_exptl_crystal_size_max 0.2
_exptl_crystal_size_mid 0.1
_exptl_crystal_size_min 0.1
_refine_diff_density_max 0.2068
_refine_diff_density_min -0.2150
_refine_ls_goodness_of_fit_ref 1.0134
_refine_ls_hydrogen_treatment refall
_refine_ls_matrix_type full
_refine_ls_number_constraints 0
_refine_ls_number_parameters 127
_refine_ls_number_reflns 1577
_refine_ls_number_restraints 93
_refine_ls_restrained_S_all 0.9824
_refine_ls_R_factor_all 0.0442
_refine_ls_R_factor_gt 0.0387
_refine_ls_shift/su_max 0.0008
_refine_ls_shift/su_mean 0.0001
_refine_ls_structure_factor_coef Fsqd
_refine_ls_weighting_details 'w=1/[\s^2^(Fo^2^)+(0.0603P)^2^+0.1587P] where P=(Fo^2^+2Fc^2^)/3'
_refine_ls_weighting_scheme calc
_refine_ls_wR_factor_gt 0.1059
_refine_ls_wR_factor_ref 0.1106
_reflns_number_gt 1340
_reflns_number_total 1577
_reflns_threshold_expression I>=2u(I)
_cod_data_source_file wu5002sup1.cif
_cod_data_source_block 240
_cod_database_code 2108973

loop_
_space_group_symop_id
_space_group_symop_operation_xyz
1 x,y,z
2 -x+1/2,y+1/2,-z+1/2
3 -x,-y,-z
4 x-1/2,-y-1/2,z-1/2

loop_
_atom_site_type_symbol
_atom_site_label
_atom_site_fract_x
_atom_site_fract_y
_atom_site_fract_z
_atom_site_U_iso_or_equiv
_atom_site_adp_type
_atom_site_occupancy
O O12 0.58084(12) 0.70182(16) 0.58121(9) 0.0362(2) Uani 1.000000
O O11 0.52282(12) 0.56019(14) 0.74977(8) 0.0300(2) Uani 1.000000
O O22 0.19707(13) 0.66690(16) 0.83560(8) 0.0333(2) Uani 1.000000
O O21 -0.01818(12) 0.55974(14) 0.71277(8) 0.0314(2) Uani 1.000000
N N12 0.14440(13) 0.62856(14) 0.73367(8) 0.0227(2) Uani 1.000000
N N11 0.46517(13) 0.64531(14) 0.65810(9) 0.0231(2) Uani 1.000000
N N22 -0.00247(14) 0.75448(14) 0.50981(9) 0.0269(2) Uani 1.000000
H H22A -0.053(3) 0.804(3) 0.4322(17) 0.047(5) Uani 1.000000
H H22B -0.095(3) 0.701(3) 0.571(2) 0.044(5) Uani 1.000000
N N21 0.29873(15) 0.79985(17) 0.43893(10) 0.0313(2) Uani 1.000000
H H21A 0.244(3) 0.850(3) 0.3622(16) 0.043(5) Uani 1.000000
H H21B 0.441(3) 0.798(3) 0.4509(19) 0.038(4) Uani 1.000000
C C2 0.18703(15) 0.74084(15) 0.52559(10) 0.0218(2) Uani 1.000000
C C1 0.26793(14) 0.66987(15) 0.63680(10) 0.0213(2) Uani 1.000000

loop_
_atom_site_aniso_label
_atom_site_aniso_U_11
_atom_site_aniso_U_22
_atom_site_aniso_U_33
_atom_site_aniso_U_12
_atom_site_aniso_U_13
_atom_site_aniso_U_23
O12 0.0223(4) 0.0613(6) 0.0250(5) 0.0003(3) 0.0043(4) 0.0088(4)
O11 0.0258(4) 0.0449(5) 0.0193(5) 0.0031(3) -0.0026(3) 0.0052(3)
O22 0.0278(4) 0.0597(6) 0.0126(5) -0.0030(4) 0.0012(3) -0.0021(3)
O21 0.0254(4) 0.0499(5) 0.0190(5) -0.0084(3) 0.0028(3) 0.0008(3)
N12 0.0222(4) 0.0327(4) 0.0133(5) 0.0002(3) 0.0007(3) 0.0008(3)
N11 0.0213(4) 0.0345(4) 0.0137(5) 0.0009(3) 0.0014(3) 0.0011(3)
N22 0.0246(4) 0.0379(5) 0.0181(6) 0.0009(3) -0.0020(4) 0.0031(4)
H22A 0.028(7) 0.080(14) 0.032(5) -0.005(5) -0.006(3) 0.022(4)
H22B 0.035(6) 0.068(13) 0.030(7) 0.000(4) 0.002(3) 0.020(5)
N21 0.0279(5) 0.0485(6) 0.0174(6) 0.0011(4) 0.0038(4) 0.0072(4)
H21A 0.039(8) 0.069(13) 0.022(5) 0.005(5) 0.003(3) 0.012(3)
H21B 0.030(4) 0.047(11) 0.039(9) 0.0019(19) 0.0027(18) 0.007(5)
C2 0.0227(4) 0.0298(4) 0.0128(6) 0.0013(3) 0.0011(4) 0.0002(3)
C1 0.0200(4) 0.0311(4) 0.0128(6) 0.0002(3) 0.0016(4) 0.0018(3)

loop_
_atom_type_symbol
_atom_type_scat_dispersion_source
_atom_type_scat_dispersion_real
_atom_type_scat_dispersion_imag
_atom_type_scat_source
H custom 0.00000 0.00000 'NoSpherA2: Chem.Sci. 2021, DOI:10.1039/D0SC05526C'
C custom 0.00280 0.00140 'NoSpherA2: Chem.Sci. 2021, DOI:10.1039/D0SC05526C'
O custom 0.00970 0.00540 'NoSpherA2: Chem.Sci. 2021, DOI:10.1039/D0SC05526C'
N custom 0.00560 0.00290 'NoSpherA2: Chem.Sci. 2021, DOI:10.1039/D0SC05526C'

loop_
_geom_angle_atom_site_label_1
_geom_angle_atom_site_label_2
_geom_angle_atom_site_label_3
_geom_angle_site_symmetry_1
_geom_angle_site_symmetry_3
_geom_angle
_geom_angle_publ_flag
O21 N12 O22 . . 121.05(10) ?
C1 N12 O22 . . 120.38(9) ?
C1 N12 O21 . . 118.54(9) ?
O11 N11 O12 . . 120.91(9) ?
C1 N11 O12 . . 118.78(9) ?
C1 N11 O11 . . 120.23(10) ?
N21 C2 N22 . . 118.01(10) ?
C1 C2 N22 . . 120.84(11) ?
C1 C2 N21 . . 121.11(9) ?
N11 C1 N12 . . 116.17(9) ?
C2 C1 N12 . . 119.91(9) ?
C2 C1 N11 . . 123.87(10) ?

loop_
_geom_bond_atom_site_label_1
_geom_bond_atom_site_label_2
_geom_bond_site_symmetry_2
_geom_bond_distance
_geom_bond_publ_flag
O12 N11 . 1.2450(14) ?
O11 N11 . 1.2406(12) ?
O22 N12 . 1.2312(12) ?
O21 N12 . 1.2351(11) ?
N12 C1 . 1.4228(15) ?
N11 C1 . 1.3950(13) ?
N22 C2 . 1.3266(13) ?
N21 C2 . 1.3133(17) ?
C2 C1 . 1.4486(14) ?

loop_
_geom_torsion_atom_site_label_1
_geom_torsion_atom_site_label_2
_geom_torsion_atom_site_label_3
_geom_torsion_atom_site_label_4
_geom_torsion_site_symmetry_1
_geom_torsion_site_symmetry_2
_geom_torsion_site_symmetry_3
_geom_torsion_site_symmetry_4
_geom_torsion
_geom_torsion_publ_flag
O12 N11 C1 N12 . . . . -171.73(10) ?
O12 N11 C1 C2 . . . . 5.81(12) ?
O11 N11 C1 N12 . . . . 11.52(11) ?
O11 N11 C1 C2 . . . . -170.94(10) ?
O22 N12 C1 N11 . . . . 34.03(11) ?
O22 N12 C1 C2 . . . . -143.62(10) ?
O21 N12 C1 N11 . . . . -148.21(10) ?
O21 N12 C1 C2 . . . . 34.15(11) ?
N12 C1 C2 N22 . . . . -4.79(11) ?
N12 C1 C2 N21 . . . . 172.94(10) ?
N11 C1 C2 N22 . . . . 177.76(10) ?
N11 C1 C2 N21 . . . . -4.51(13) ?
